data_7248132
loop_
_publ_author_name
'Zakharychev, Dmitry V.'
'Fayzullin, Robert R.'

_publ_section_title
;
 Solubility- and melting-based approaches to evaluate the inner-crystal
 enantiophobia and enantiophilia undergoing a structural change within a
 homologous series, exemplified by chiral glycerol ethers
;
_journal_issue 11
_journal_name_full CrystEngComm
_journal_page_first 1571
_journal_page_last 1582
_journal_paper_doi 10.1039/D3CE01196H
_journal_volume 26
_journal_year 2024
_chemical_absolute_configuration rmad
_chemical_formula_moiety 'C12 H18 O3'
_chemical_formula_sum 'C12 H18 O3'
_chemical_formula_weight 210.26
_space_group_crystal_system orthorhombic
_space_group_IT_number 19
_space_group_name_Hall 'P 2ac 2ab'
_space_group_name_H-M_alt 'P 21 21 21'
_atom_sites_solution_hydrogens mixed
_audit_creation_method SHELXL-2018/3
_audit_update_record
;
2023-11-08 deposited with the CCDC.	2024-02-13 downloaded from the CCDC.
;
_cell_angle_alpha 90
_cell_angle_beta 90
_cell_angle_gamma 90
_cell_formula_units_Z 8
_cell_length_a 4.83470(10)
_cell_length_b 20.8619(5)
_cell_length_c 22.8684(6)
_cell_measurement_reflns_used 40004
_cell_measurement_temperature 102(2)
_cell_measurement_theta_max 32.51
_cell_measurement_theta_min 2.64
_cell_volume 2306.53(9)
_computing_cell_refinement 'APEX4 v2021.10-0 (Bruker AXS)'
_computing_data_collection 'APEX4 v2021.10-0 (Bruker AXS)'
_computing_data_reduction 'APEX4 v2021.10-0 (Bruker AXS)'
_computing_molecular_graphics
;
WinGX (Farrugia, 2012); ORTEP-3 (Farrugia, 2012);
PLATON (Spek, 2009); Olex2 (Dolomanov et al., 2009)
;
_computing_publication_material
;
WinGX (Farrugia, 2012); ORTEP-3 (Farrugia, 2012);
PLATON (Spek, 2009); Olex2 (Dolomanov et al., 2009)
;
_computing_structure_refinement 'SHELXL-2018/3 (Sheldrick, 2015)'
_computing_structure_solution 'SHELXT-2018/2 (Sheldrick, 2015)'
_diffrn_ambient_temperature 102(2)
_diffrn_measured_fraction_theta_full 0.998
_diffrn_measured_fraction_theta_max 0.999
_diffrn_measurement_device_type 'Bruker D8 QUEST'
_diffrn_measurement_method '\f and \w scans'
_diffrn_radiation_probe x-ray
_diffrn_radiation_type MoK\a
_diffrn_radiation_wavelength 0.71073
_diffrn_reflns_av_R_equivalents 0.0527
_diffrn_reflns_av_unetI/netI 0.0258
_diffrn_reflns_Laue_measured_fraction_full 0.998
_diffrn_reflns_Laue_measured_fraction_max 0.999
_diffrn_reflns_limit_h_max 7
_diffrn_reflns_limit_h_min -7
_diffrn_reflns_limit_k_max 30
_diffrn_reflns_limit_k_min -31
_diffrn_reflns_limit_l_max 34
_diffrn_reflns_limit_l_min -34
_diffrn_reflns_number 117718
_diffrn_reflns_point_group_measured_fraction_full 0.999
_diffrn_reflns_point_group_measured_fraction_max 0.999
_diffrn_reflns_theta_full 25.242
_diffrn_reflns_theta_max 32.032
_diffrn_reflns_theta_min 2.146
_diffrn_source 'microfocus Mo X-ray tube'
_exptl_absorpt_coefficient_mu 0.086
_exptl_absorpt_correction_T_max 1.0000
_exptl_absorpt_correction_T_min 0.9416
_exptl_absorpt_correction_type numerical
_exptl_absorpt_process_details
;
SADABS-2016/2 (Stalke et al., 2015)

 Equivalent reflections defined by point group 222 for scaling and error model
 Mean and maximum errors in direction cosine check function =   0.000   0.000
 Restraint esd for equal adjacent scale factors =  0.0110
 Maximum odd and even orders for spherical harmonics =   1   4
 wR2(int) =  0.1670 (selected reflections only, before parameter refinement)
 wR2(int) =  0.0594 (selected reflections only, after parameter refinement)

  120704 total and   8448 unique reflections.
 Reflections rejected for which |I-<I>|/su >   3.00
 where:  su^2 = sigma(I)^2 + (  0.04000 <I>)^2  (sigma(I) from SAINT)

  119301 total and   8446 unique reflections left after |I-<I>|/su test
 su^2 = [K*sigma(I)]^2 + [g<I>]^2  where sigma(I) is from SAINT

 Error model 5: refine all K and overall g
 Run 2theta R(int) Incid. factors Diffr. factors    K      g   I/s(lim) Total I>2sig(I)
   1  22.0  0.0568  0.123 - 0.412  0.992 - 1.023  0.946  0.0249  40.1   14826   10212
   2  22.0  0.0504  0.330 - 0.414  0.998 - 1.036  0.895  0.0249  40.1   11728    8500
   3  21.9  0.0538  0.105 - 0.336  0.992 - 1.036  0.967  0.0249  40.1   14619   10104
   4  21.9  0.0504  0.063 - 0.313  0.992 - 1.036  0.978  0.0249  40.1   14428   10368
   5  21.9  0.0566  0.192 - 0.281  0.992 - 1.036  0.967  0.0249  40.1   14577   10543
   6  21.9  0.0538  0.074 - 0.342  0.992 - 1.036  0.971  0.0249  40.1   14404   10125
   7  21.9  0.0502  0.102 - 0.311  0.992 - 1.024  1.049  0.0249  40.1   11207    8564
   8   0.0  0.0464  0.180 - 0.318  0.992 - 1.033  1.010  0.0249  40.1   10816    8935
   9   0.0  0.0492  0.241 - 0.399  0.996 - 1.036  0.988  0.0249  40.1    8595    7011
  10   0.0  0.0764  0.266 - 0.307  0.993 - 1.017  1.017  0.0249  40.1    4101    3056

  119301 Corrected reflections written to file hkl
 Estimated minimum and maximum transmission:  0.9416  1.0000
 The ratio of these values is more reliable than their absolute values!
 3lambda correction factor = 0.00150
;
_exptl_crystal_colour colorless
_exptl_crystal_density_diffrn 1.211
_exptl_crystal_description needle
_exptl_crystal_F_000 912
_exptl_crystal_size_max 0.533
_exptl_crystal_size_mid 0.087
_exptl_crystal_size_min 0.082
_refine_diff_density_max 0.363
_refine_diff_density_min -0.205
_refine_diff_density_rms 0.052
_refine_ls_abs_structure_details
;
 Flack x determined using 2761 quotients [(I+)-(I-)]/[(I+)+(I-)]
 (Parsons, Flack and Wagner, Acta Cryst. B69 (2013) 249-259).
;
_refine_ls_abs_structure_Flack -0.1(2)
_refine_ls_extinction_method none
_refine_ls_goodness_of_fit_ref 1.068
_refine_ls_hydrogen_treatment mixed
_refine_ls_matrix_type full
_refine_ls_number_parameters 291
_refine_ls_number_reflns 8031
_refine_ls_number_restraints 6
_refine_ls_restrained_S_all 1.068
_refine_ls_R_factor_all 0.0549
_refine_ls_R_factor_gt 0.0463
_refine_ls_shift/su_max 0.000
_refine_ls_shift/su_mean 0.000
_refine_ls_structure_factor_coef Fsqd
_refine_ls_weighting_details 'w=1/[\s^2^(Fo^2^)+(0.0711P)^2^+0.3186P] where P=(Fo^2^+2Fc^2^)/3'
_refine_ls_weighting_scheme calc
_refine_ls_wR_factor_gt 0.1149
_refine_ls_wR_factor_ref 0.1206
_reflns_Friedel_coverage 0.747
_reflns_Friedel_fraction_full 1.000
_reflns_Friedel_fraction_max 1.000
_reflns_number_gt 7012
_reflns_number_total 8031
_reflns_threshold_expression 'I > 2\s(I)'
_cod_data_source_file d3ce01196h1.cif
_cod_data_source_block fayz003
_cod_depositor_comments 'Adding full bibliography for 7248131--7248132.cif.'
_cod_database_code 7248132
_shelx_shelxl_version_number 2018/3
_shelx_space_group_comment
;
The symmetry employed for this shelxl refinement is uniquely defined
by the following loop, which should always be used as a source of
symmetry information in preference to the above space-group names.
They are only intended as comments.
;
_shelx_estimated_absorpt_t_min 0.956
_shelx_estimated_absorpt_t_max 0.993

loop_
_space_group_symop_operation_xyz
'x, y, z'
'-x+1/2, -y, z+1/2'
'-x, y+1/2, -z+1/2'
'x+1/2, -y+1/2, -z'

loop_
_atom_site_label
_atom_site_type_symbol
_atom_site_fract_x
_atom_site_fract_y
_atom_site_fract_z
_atom_site_U_iso_or_equiv
_atom_site_adp_type
_atom_site_occupancy
_atom_site_site_symmetry_order
_atom_site_calc_flag
_atom_site_refinement_flags_posn
_atom_site_refinement_flags_adp
_atom_site_refinement_flags_occupancy
_atom_site_disorder_assembly
_atom_site_disorder_group
O1A O 0.8685(2) 0.24258(6) 0.40864(6) 0.0220(2) Uani 1 1 d D . . . .
H1A H 0.929(6) 0.2810(9) 0.4127(11) 0.034(7) Uiso 1 1 d D . . . .
O2A O 0.2386(2) 0.15462(6) 0.44017(5) 0.0205(2) Uani 1 1 d D . . . .
H2A H 0.130(5) 0.1839(11) 0.4261(11) 0.038(7) Uiso 1 1 d D . . . .
O3A O 0.3355(3) 0.19910(6) 0.32504(5) 0.0213(2) Uani 1 1 d . . . . .
C1A C 0.5973(3) 0.23363(8) 0.43140(7) 0.0181(3) Uani 1 1 d . . . . .
H1AA H 0.468179 0.264956 0.413720 0.022 Uiso 1 1 calc R U . . .
H1AB H 0.597289 0.239953 0.474305 0.022 Uiso 1 1 calc R U . . .
C2A C 0.5075(3) 0.16565(7) 0.41660(7) 0.0168(3) Uani 1 1 d . . . . .
H2AA H 0.639009 0.135295 0.435895 0.020 Uiso 1 1 calc R U . . .
C3A C 0.5091(3) 0.15193(8) 0.35136(7) 0.0190(3) Uani 1 1 d . . . . .
H3AA H 0.699401 0.154963 0.335626 0.023 Uiso 1 1 calc R U . . .
H3AB H 0.436987 0.108362 0.343491 0.023 Uiso 1 1 calc R U . . .
C4A C 0.2298(3) 0.18749(8) 0.27053(7) 0.0181(3) Uani 1 1 d . . . . .
C5A C 0.3061(4) 0.13664(9) 0.23494(8) 0.0255(3) Uani 1 1 d . . . . .
H5A H 0.442289 0.106949 0.247694 0.031 Uiso 1 1 calc R U . . .
C6A C 0.1818(4) 0.12935(9) 0.18034(8) 0.0270(4) Uani 1 1 d . . . . .
H6A H 0.233372 0.094030 0.156499 0.032 Uiso 1 1 calc R U . . .
C7A C -0.0154(4) 0.17223(8) 0.15979(7) 0.0217(3) Uani 1 1 d . . . . .
C8A C -0.0904(4) 0.22269(8) 0.19688(8) 0.0262(4) Uani 1 1 d . . . . .
H8A H -0.227293 0.252311 0.184328 0.031 Uiso 1 1 calc R U . . .
C9A C 0.0297(4) 0.23061(8) 0.25139(8) 0.0255(4) Uani 1 1 d . . . . .
H9A H -0.024445 0.265380 0.275653 0.031 Uiso 1 1 calc R U . . .
C10A C -0.1444(4) 0.16702(9) 0.09942(8) 0.0272(4) Uani 1 1 d . . . . .
H10A H -0.328338 0.188884 0.101026 0.033 Uiso 1 1 calc R U . . .
C11A C -0.1945(5) 0.09809(11) 0.07943(9) 0.0363(5) Uani 1 1 d . . . . .
H11A H -0.016546 0.076555 0.073551 0.054 Uiso 1 1 calc R U . . .
H11B H -0.298157 0.098333 0.042602 0.054 Uiso 1 1 calc R U . . .
H11C H -0.300992 0.075194 0.109319 0.054 Uiso 1 1 calc R U . . .
C12A C 0.0317(6) 0.20245(11) 0.05414(9) 0.0388(5) Uani 1 1 d . . . . .
H12A H 0.059414 0.246883 0.066765 0.058 Uiso 1 1 calc R U . . .
H12B H -0.063022 0.202007 0.016255 0.058 Uiso 1 1 calc R U . . .
H12C H 0.211520 0.181153 0.050408 0.058 Uiso 1 1 calc R U . . .
O1B O 0.5603(3) 0.39558(6) 0.45898(5) 0.0218(2) Uani 1 1 d D . . . .
H1B H 0.620(6) 0.3770(12) 0.4904(10) 0.047(8) Uiso 1 1 d D . . . .
O2B O 1.0855(2) 0.36221(6) 0.40523(6) 0.0218(2) Uani 1 1 d D . . . .
H2B H 1.235(4) 0.3733(13) 0.4234(11) 0.039(7) Uiso 1 1 d D . . . .
O3B O 0.5742(3) 0.44859(5) 0.32342(5) 0.0185(2) Uani 1 1 d . . . . .
C1B C 0.7578(3) 0.44171(8) 0.44008(7) 0.0184(3) Uani 1 1 d . . . . .
H1BA H 0.881998 0.452490 0.473060 0.022 Uiso 1 1 calc R U . . .
H1BB H 0.660353 0.481373 0.428218 0.022 Uiso 1 1 calc R U . . .
C2B C 0.9293(3) 0.41742(7) 0.38916(7) 0.0170(3) Uani 1 1 d . . . . .
H2BA H 1.059321 0.452015 0.376475 0.020 Uiso 1 1 calc R U . . .
C3B C 0.7554(3) 0.39674(8) 0.33708(7) 0.0174(3) Uani 1 1 d . . . . .
H3BA H 0.875771 0.386919 0.303222 0.021 Uiso 1 1 calc R U . . .
H3BB H 0.647424 0.357886 0.346898 0.021 Uiso 1 1 calc R U . . .
C4B C 0.4175(3) 0.44257(7) 0.27402(6) 0.0163(3) Uani 1 1 d . . . . .
C5B C 0.4125(4) 0.38923(8) 0.23778(7) 0.0202(3) Uani 1 1 d . . . . .
H5B H 0.522352 0.352748 0.246660 0.024 Uiso 1 1 calc R U . . .
C6B C 0.2444(4) 0.38972(8) 0.18809(7) 0.0222(3) Uani 1 1 d . . . . .
H6B H 0.242016 0.353082 0.163432 0.027 Uiso 1 1 calc R U . . .
C7B C 0.0808(4) 0.44195(8) 0.17362(7) 0.0210(3) Uani 1 1 d . . . . .
C8B C 0.0829(4) 0.49442(8) 0.21197(7) 0.0214(3) Uani 1 1 d . . . . .
H8B H -0.030898 0.530421 0.203707 0.026 Uiso 1 1 calc R U . . .
C9B C 0.2465(4) 0.49494(7) 0.26143(7) 0.0186(3) Uani 1 1 d . . . . .
H9B H 0.243074 0.530857 0.286955 0.022 Uiso 1 1 calc R U . . .
C10B C -0.0867(5) 0.44701(9) 0.11790(8) 0.0290(4) Uani 1 1 d . . . . .
H10B H -0.269130 0.466669 0.128074 0.035 Uiso 1 1 calc R U . . .
C11B C -0.1432(5) 0.38325(10) 0.08817(10) 0.0359(5) Uani 1 1 d . . . . .
H11D H 0.031234 0.364914 0.074175 0.054 Uiso 1 1 calc R U . . .
H11E H -0.268251 0.389919 0.054990 0.054 Uiso 1 1 calc R U . . .
H11F H -0.229175 0.353783 0.116164 0.054 Uiso 1 1 calc R U . . .
C12B C 0.0601(7) 0.49218(11) 0.07522(10) 0.0458(6) Uani 1 1 d . . . . .
H12D H 0.081018 0.534499 0.093297 0.069 Uiso 1 1 calc R U . . .
H12E H -0.049683 0.496109 0.039379 0.069 Uiso 1 1 calc R U . . .
H12F H 0.243036 0.474851 0.065673 0.069 Uiso 1 1 calc R U . . .

loop_
_atom_site_aniso_label
_atom_site_aniso_U_11
_atom_site_aniso_U_22
_atom_site_aniso_U_33
_atom_site_aniso_U_23
_atom_site_aniso_U_13
_atom_site_aniso_U_12
O1A 0.0119(5) 0.0193(5) 0.0348(7) -0.0008(5) 0.0021(5) -0.0006(4)
O2A 0.0113(5) 0.0250(6) 0.0253(6) 0.0067(4) 0.0020(4) -0.0003(4)
O3A 0.0264(6) 0.0198(5) 0.0177(5) -0.0017(4) -0.0015(5) 0.0049(5)
C1A 0.0119(6) 0.0209(7) 0.0216(7) -0.0020(5) 0.0004(5) 0.0009(5)
C2A 0.0107(6) 0.0195(6) 0.0203(7) 0.0014(5) 0.0012(5) 0.0002(5)
C3A 0.0159(7) 0.0184(7) 0.0227(7) -0.0011(5) 0.0010(5) 0.0009(5)
C4A 0.0176(7) 0.0191(7) 0.0176(7) 0.0004(5) 0.0032(6) -0.0012(5)
C5A 0.0218(8) 0.0295(8) 0.0253(8) -0.0061(7) -0.0014(6) 0.0077(6)
C6A 0.0263(9) 0.0303(9) 0.0245(8) -0.0078(7) -0.0018(7) 0.0079(7)
C7A 0.0211(8) 0.0242(7) 0.0197(7) -0.0003(6) 0.0010(6) 0.0000(6)
C8A 0.0330(9) 0.0229(8) 0.0225(8) 0.0003(6) -0.0026(7) 0.0070(7)
C9A 0.0366(10) 0.0185(7) 0.0215(7) -0.0012(6) -0.0010(7) 0.0073(7)
C10A 0.0301(9) 0.0290(8) 0.0224(8) -0.0028(6) -0.0034(7) 0.0052(7)
C11A 0.0467(13) 0.0345(10) 0.0276(9) -0.0051(8) -0.0103(9) -0.0044(9)
C12A 0.0578(15) 0.0363(10) 0.0223(9) 0.0041(7) -0.0027(9) -0.0007(10)
O1B 0.0148(5) 0.0332(6) 0.0173(5) 0.0065(5) -0.0021(4) -0.0064(5)
O2B 0.0121(5) 0.0206(5) 0.0327(6) 0.0016(5) -0.0074(5) 0.0003(4)
O3B 0.0170(5) 0.0211(5) 0.0176(5) -0.0003(4) -0.0023(4) 0.0033(4)
C1B 0.0155(6) 0.0225(7) 0.0171(7) 0.0009(5) -0.0010(5) -0.0027(6)
C2B 0.0129(6) 0.0172(6) 0.0210(7) 0.0022(5) -0.0007(5) 0.0002(5)
C3B 0.0139(6) 0.0199(7) 0.0185(7) 0.0011(5) -0.0005(5) 0.0013(5)
C4B 0.0140(6) 0.0207(6) 0.0142(6) 0.0022(5) 0.0006(5) 0.0002(5)
C5B 0.0198(7) 0.0215(7) 0.0194(7) 0.0000(5) -0.0010(6) 0.0031(6)
C6B 0.0228(7) 0.0238(7) 0.0198(7) -0.0024(6) -0.0027(6) 0.0009(6)
C7B 0.0203(7) 0.0240(7) 0.0187(7) 0.0018(6) -0.0029(6) -0.0005(6)
C8B 0.0204(7) 0.0198(7) 0.0240(7) 0.0035(6) -0.0012(6) 0.0010(6)
C9B 0.0183(7) 0.0171(6) 0.0204(7) 0.0017(5) 0.0003(6) 0.0001(5)
C10B 0.0310(9) 0.0317(9) 0.0243(8) -0.0012(7) -0.0112(7) 0.0049(8)
C11B 0.0428(12) 0.0378(10) 0.0272(9) -0.0040(8) -0.0114(9) -0.0030(9)
C12B 0.0727(18) 0.0377(11) 0.0271(10) 0.0109(8) -0.0165(11) -0.0029(12)

loop_
_atom_type_symbol
_atom_type_description
_atom_type_scat_dispersion_real
_atom_type_scat_dispersion_imag
_atom_type_scat_source
C C 0.0033 0.0016 'International Tables Vol C Tables 4.2.6.8 and 6.1.1.4'
H H 0.0000 0.0000 'International Tables Vol C Tables 4.2.6.8 and 6.1.1.4'
O O 0.0106 0.0060 'International Tables Vol C Tables 4.2.6.8 and 6.1.1.4'

loop_
_geom_angle_atom_site_label_1
_geom_angle_atom_site_label_2
_geom_angle_atom_site_label_3
_geom_angle
_geom_angle_site_symmetry_1
_geom_angle_site_symmetry_3
_geom_angle_publ_flag
C1A O1A H1A 113.3(19) . . ?
C2A O2A H2A 107.4(19) . . ?
C4A O3A C3A 118.81(12) . . ?
O1A C1A C2A 107.69(13) . . ?
O1A C1A H1AA 110.2 . . ?
C2A C1A H1AA 110.2 . . ?
O1A C1A H1AB 110.2 . . ?
C2A C1A H1AB 110.2 . . ?
H1AA C1A H1AB 108.5 . . ?
O2A C2A C3A 110.21(13) . . ?
O2A C2A C1A 109.06(13) . . ?
C3A C2A C1A 113.11(13) . . ?
O2A C2A H2AA 108.1 . . ?
C3A C2A H2AA 108.1 . . ?
C1A C2A H2AA 108.1 . . ?
O3A C3A C2A 106.35(12) . . ?
O3A C3A H3AA 110.5 . . ?
C2A C3A H3AA 110.5 . . ?
O3A C3A H3AB 110.5 . . ?
C2A C3A H3AB 110.5 . . ?
H3AA C3A H3AB 108.7 . . ?
O3A C4A C5A 124.78(15) . . ?
O3A C4A C9A 115.57(14) . . ?
C5A C4A C9A 119.65(16) . . ?
C4A C5A C6A 119.63(16) . . ?
C4A C5A H5A 120.2 . . ?
C6A C5A H5A 120.2 . . ?
C7A C6A C5A 121.91(16) . . ?
C7A C6A H6A 119.0 . . ?
C5A C6A H6A 119.0 . . ?
C6A C7A C8A 117.20(16) . . ?
C6A C7A C10A 122.91(16) . . ?
C8A C7A C10A 119.88(16) . . ?
C9A C8A C7A 121.78(17) . . ?
C9A C8A H8A 119.1 . . ?
C7A C8A H8A 119.1 . . ?
C8A C9A C4A 119.82(16) . . ?
C8A C9A H9A 120.1 . . ?
C4A C9A H9A 120.1 . . ?
C7A C10A C11A 113.84(16) . . ?
C7A C10A C12A 110.60(17) . . ?
C11A C10A C12A 109.89(17) . . ?
C7A C10A H10A 107.4 . . ?
C11A C10A H10A 107.4 . . ?
C12A C10A H10A 107.4 . . ?
C10A C11A H11A 109.5 . . ?
C10A C11A H11B 109.5 . . ?
H11A C11A H11B 109.5 . . ?
C10A C11A H11C 109.5 . . ?
H11A C11A H11C 109.5 . . ?
H11B C11A H11C 109.5 . . ?
C10A C12A H12A 109.5 . . ?
C10A C12A H12B 109.5 . . ?
H12A C12A H12B 109.5 . . ?
C10A C12A H12C 109.5 . . ?
H12A C12A H12C 109.5 . . ?
H12B C12A H12C 109.5 . . ?
C1B O1B H1B 109(2) . . ?
C2B O2B H2B 110.5(18) . . ?
C4B O3B C3B 116.88(12) . . ?
O1B C1B C2B 111.97(13) . . ?
O1B C1B H1BA 109.2 . . ?
C2B C1B H1BA 109.2 . . ?
O1B C1B H1BB 109.2 . . ?
C2B C1B H1BB 109.2 . . ?
H1BA C1B H1BB 107.9 . . ?
O2B C2B C1B 111.20(13) . . ?
O2B C2B C3B 105.40(12) . . ?
C1B C2B C3B 113.19(13) . . ?
O2B C2B H2BA 109.0 . . ?
C1B C2B H2BA 109.0 . . ?
C3B C2B H2BA 109.0 . . ?
O3B C3B C2B 107.22(12) . . ?
O3B C3B H3BA 110.3 . . ?
C2B C3B H3BA 110.3 . . ?
O3B C3B H3BB 110.3 . . ?
C2B C3B H3BB 110.3 . . ?
H3BA C3B H3BB 108.5 . . ?
O3B C4B C5B 125.26(14) . . ?
O3B C4B C9B 115.20(13) . . ?
C5B C4B C9B 119.53(14) . . ?
C4B C5B C6B 119.33(15) . . ?
C4B C5B H5B 120.3 . . ?
C6B C5B H5B 120.3 . . ?
C7B C6B C5B 122.13(15) . . ?
C7B C6B H6B 118.9 . . ?
C5B C6B H6B 118.9 . . ?
C6B C7B C8B 117.39(15) . . ?
C6B C7B C10B 124.13(15) . . ?
C8B C7B C10B 118.40(15) . . ?
C9B C8B C7B 121.50(15) . . ?
C9B C8B H8B 119.2 . . ?
C7B C8B H8B 119.2 . . ?
C8B C9B C4B 120.05(14) . . ?
C8B C9B H9B 120.0 . . ?
C4B C9B H9B 120.0 . . ?
C7B C10B C11B 114.33(16) . . ?
C7B C10B C12B 109.35(18) . . ?
C11B C10B C12B 109.70(18) . . ?
C7B C10B H10B 107.7 . . ?
C11B C10B H10B 107.7 . . ?
C12B C10B H10B 107.7 . . ?
C10B C11B H11D 109.5 . . ?
C10B C11B H11E 109.5 . . ?
H11D C11B H11E 109.5 . . ?
C10B C11B H11F 109.5 . . ?
H11D C11B H11F 109.5 . . ?
H11E C11B H11F 109.5 . . ?
C10B C12B H12D 109.5 . . ?
C10B C12B H12E 109.5 . . ?
H12D C12B H12E 109.5 . . ?
C10B C12B H12F 109.5 . . ?
H12D C12B H12F 109.5 . . ?
H12E C12B H12F 109.5 . . ?

loop_
_geom_bond_atom_site_label_1
_geom_bond_atom_site_label_2
_geom_bond_distance
_geom_bond_site_symmetry_2
_geom_bond_publ_flag
O1A C1A 1.4233(19) . ?
O1A H1A 0.857(18) . ?
O2A C2A 1.4261(19) . ?
O2A H2A 0.868(17) . ?
O3A C4A 1.3689(19) . ?
O3A C3A 1.426(2) . ?
C1A C2A 1.521(2) . ?
C1A H1AA 0.9900 . ?
C1A H1AB 0.9900 . ?
C2A C3A 1.519(2) . ?
C2A H2AA 1.0000 . ?
C3A H3AA 0.9900 . ?
C3A H3AB 0.9900 . ?
C4A C5A 1.387(2) . ?
C4A C9A 1.392(2) . ?
C5A C6A 1.394(3) . ?
C5A H5A 0.9500 . ?
C6A C7A 1.389(3) . ?
C6A H6A 0.9500 . ?
C7A C8A 1.400(2) . ?
C7A C10A 1.519(2) . ?
C8A C9A 1.385(3) . ?
C8A H8A 0.9500 . ?
C9A H9A 0.9500 . ?
C10A C11A 1.528(3) . ?
C10A C12A 1.531(3) . ?
C10A H10A 1.0000 . ?
C11A H11A 0.9800 . ?
C11A H11B 0.9800 . ?
C11A H11C 0.9800 . ?
C12A H12A 0.9800 . ?
C12A H12B 0.9800 . ?
C12A H12C 0.9800 . ?
O1B C1B 1.4231(19) . ?
O1B H1B 0.865(18) . ?
O2B C2B 1.4252(19) . ?
O2B H2B 0.867(18) . ?
O3B C4B 1.3661(18) . ?
O3B C3B 1.4267(19) . ?
C1B C2B 1.517(2) . ?
C1B H1BA 0.9900 . ?
C1B H1BB 0.9900 . ?
C2B C3B 1.520(2) . ?
C2B H2BA 1.0000 . ?
C3B H3BA 0.9900 . ?
C3B H3BB 0.9900 . ?
C4B C5B 1.388(2) . ?
C4B C9B 1.400(2) . ?
C5B C6B 1.397(2) . ?
C5B H5B 0.9500 . ?
C6B C7B 1.386(2) . ?
C6B H6B 0.9500 . ?
C7B C8B 1.403(2) . ?
C7B C10B 1.514(2) . ?
C8B C9B 1.380(2) . ?
C8B H8B 0.9500 . ?
C9B H9B 0.9500 . ?
C10B C11B 1.518(3) . ?
C10B C12B 1.531(3) . ?
C10B H10B 1.0000 . ?
C11B H11D 0.9800 . ?
C11B H11E 0.9800 . ?
C11B H11F 0.9800 . ?
C12B H12D 0.9800 . ?
C12B H12E 0.9800 . ?
C12B H12F 0.9800 . ?

loop_
_geom_hbond_atom_site_label_D
_geom_hbond_atom_site_label_H
_geom_hbond_atom_site_label_A
_geom_hbond_distance_DH
_geom_hbond_distance_HA
_geom_hbond_distance_DA
_geom_hbond_angle_DHA
_geom_hbond_site_symmetry_A
_geom_hbond_publ_flag
O1A H1A O2B 0.857(18) 1.865(18) 2.7084(17) 168(3) . yes
O2A H2A O1A 0.868(17) 1.804(18) 2.6624(17) 170(3) 1_455 yes
O1B H1B O2A 0.865(18) 1.813(18) 2.6754(17) 174(3) 4_556 yes
O2B H2B O1B 0.867(18) 1.829(18) 2.6954(17) 178(3) 1_655 yes

loop_
_geom_torsion_atom_site_label_1
_geom_torsion_atom_site_label_2
_geom_torsion_atom_site_label_3
_geom_torsion_atom_site_label_4
_geom_torsion
_geom_torsion_site_symmetry_1
_geom_torsion_site_symmetry_2
_geom_torsion_site_symmetry_3
_geom_torsion_site_symmetry_4
_geom_torsion_publ_flag
O1A C1A C2A O2A 178.54(12) . . . . ?
O1A C1A C2A C3A -58.45(17) . . . . ?
C4A O3A C3A C2A -160.01(14) . . . . ?
O2A C2A C3A O3A 66.24(16) . . . . ?
C1A C2A C3A O3A -56.13(17) . . . . ?
C3A O3A C4A C5A -8.8(2) . . . . ?
C3A O3A C4A C9A 170.51(15) . . . . ?
O3A C4A C5A C6A 179.35(17) . . . . ?
C9A C4A C5A C6A 0.1(3) . . . . ?
C4A C5A C6A C7A 0.9(3) . . . . ?
C5A C6A C7A C8A -1.5(3) . . . . ?
C5A C6A C7A C10A 177.19(18) . . . . ?
C6A C7A C8A C9A 1.2(3) . . . . ?
C10A C7A C8A C9A -177.56(18) . . . . ?
C7A C8A C9A C4A -0.3(3) . . . . ?
O3A C4A C9A C8A -179.73(17) . . . . ?
C5A C4A C9A C8A -0.4(3) . . . . ?
C6A C7A C10A C11A 36.7(3) . . . . ?
C8A C7A C10A C11A -144.6(2) . . . . ?
C6A C7A C10A C12A -87.6(2) . . . . ?
C8A C7A C10A C12A 91.1(2) . . . . ?
O1B C1B C2B O2B -62.08(17) . . . . ?
O1B C1B C2B C3B 56.35(17) . . . . ?
C4B O3B C3B C2B 173.68(13) . . . . ?
O2B C2B C3B O3B 173.99(12) . . . . ?
C1B C2B C3B O3B 52.25(16) . . . . ?
C3B O3B C4B C5B 2.8(2) . . . . ?
C3B O3B C4B C9B -178.76(14) . . . . ?
O3B C4B C5B C6B -179.29(15) . . . . ?
C9B C4B C5B C6B 2.4(2) . . . . ?
C4B C5B C6B C7B -0.1(3) . . . . ?
C5B C6B C7B C8B -1.9(3) . . . . ?
C5B C6B C7B C10B 174.85(18) . . . . ?
C6B C7B C8B C9B 1.7(3) . . . . ?
C10B C7B C8B C9B -175.31(17) . . . . ?
C7B C8B C9B C4B 0.6(3) . . . . ?
O3B C4B C9B C8B 178.85(15) . . . . ?
C5B C4B C9B C8B -2.6(2) . . . . ?
C6B C7B C10B C11B 19.7(3) . . . . ?
C8B C7B C10B C11B -163.57(19) . . . . ?
C6B C7B C10B C12B -103.7(2) . . . . ?
C8B C7B C10B C12B 73.0(2) . . . . ?
